data_7131844
loop_
_publ_author_name
'Balayan, Kajal'
'Sharma, Himanshu'
'Vanka, Kumar'
'Ravindranathan, Sapna'
'Gonnade, Rajesh G.'
'Sen, Sakya S.'

_publ_section_title
;
 On the competition between six-membered and five-membered NHC towards
 alane centered ring expansion.
;
_journal_issue 55
_journal_name_full 'Chemical communications (Cambridge, England)'
_journal_page_first 8540
_journal_page_last 8543
_journal_paper_doi 10.1039/d3cc02063k
_journal_volume 59
_journal_year 2023
_chemical_formula_moiety 'C29 H42 Al F3 N2 O3 S'
_chemical_formula_sum 'C29 H42 Al F3 N2 O3 S'
_chemical_formula_weight 582.68
_space_group_crystal_system orthorhombic
_space_group_IT_number 19
_space_group_name_Hall 'P 2ac 2ab'
_space_group_name_H-M_alt 'P 21 21 21'
_atom_sites_solution_hydrogens mixed
_audit_creation_method SHELXL-2018/3
_audit_update_record
;
2023-06-04 deposited with the CCDC.	2023-06-13 downloaded from the CCDC.
;
_cell_angle_alpha 90
_cell_angle_beta 90
_cell_angle_gamma 90
_cell_formula_units_Z 4
_cell_length_a 10.812(7)
_cell_length_b 16.198(11)
_cell_length_c 17.618(13)
_cell_measurement_reflns_used 9761
_cell_measurement_temperature 100(2)
_cell_measurement_theta_max 26.06
_cell_measurement_theta_min 2.22
_cell_volume 3085(4)
_computing_cell_refinement 'SAINT (Bruker, 2016)'
_computing_data_collection 'APEX3 (Bruker, 2016)'
_computing_data_reduction 'SAINT (Bruker, 2016)'
_computing_molecular_graphics 'Bruker SHELXTL, Mercury 2020.20'
_computing_publication_material 'Bruker SHELXTL'
_computing_structure_refinement 'SHELXL-2018/3 (Sheldrick, 2018)'
_computing_structure_solution 'SHELXT 2014/5 (Sheldrick, 2014)'
_diffrn_ambient_temperature 100(2)
_diffrn_detector 'Photon II CPAD Area Detector'
_diffrn_detector_area_resol_mean 7.39
_diffrn_measured_fraction_theta_full 0.998
_diffrn_measured_fraction_theta_max 0.979
_diffrn_measurement_device '\k-geometry diffractometer'
_diffrn_measurement_device_type 'Bruker D8 VENTURE Kappa Duo PHOTON II CPAD'
_diffrn_measurement_method '\f and \w scans'
_diffrn_radiation_monochromator 'multilayer mirrors'
_diffrn_radiation_type MoK\a
_diffrn_radiation_wavelength 0.71073
_diffrn_reflns_av_R_equivalents 0.1607
_diffrn_reflns_av_unetI/netI 0.0629
_diffrn_reflns_Laue_measured_fraction_full 0.998
_diffrn_reflns_Laue_measured_fraction_max 0.979
_diffrn_reflns_limit_h_max 14
_diffrn_reflns_limit_h_min -14
_diffrn_reflns_limit_k_max 21
_diffrn_reflns_limit_k_min -21
_diffrn_reflns_limit_l_max 23
_diffrn_reflns_limit_l_min -23
_diffrn_reflns_number 188548
_diffrn_reflns_point_group_measured_fraction_full 0.999
_diffrn_reflns_point_group_measured_fraction_max 0.978
_diffrn_reflns_theta_full 25.242
_diffrn_reflns_theta_max 28.881
_diffrn_reflns_theta_min 2.265
_diffrn_source 'micro-focus sealed tube'
_diffrn_source_type 'Incoatech I\mS HB'
_exptl_absorpt_coefficient_mu 0.183
_exptl_absorpt_correction_T_max 0.7315
_exptl_absorpt_correction_T_min 0.6849
_exptl_absorpt_correction_type multi-scan
_exptl_absorpt_process_details 'SADABS (Bruker, 2016)'
_exptl_crystal_colour colourless
_exptl_crystal_density_diffrn 1.254
_exptl_crystal_description block
_exptl_crystal_F_000 1240
_exptl_crystal_size_max 0.150
_exptl_crystal_size_mid 0.120
_exptl_crystal_size_min 0.090
_refine_diff_density_max 0.586
_refine_diff_density_min -0.477
_refine_diff_density_rms 0.066
_refine_ls_abs_structure_details
;
 Flack x determined using 2499 quotients [(I+)-(I-)]/[(I+)+(I-)]
 (Parsons, Flack and Wagner, Acta Cryst. B69 (2013) 249-259).
;
_refine_ls_abs_structure_Flack 0.48(3)
_refine_ls_extinction_method none
_refine_ls_goodness_of_fit_ref 1.047
_refine_ls_hydrogen_treatment mixed
_refine_ls_matrix_type full
_refine_ls_number_parameters 368
_refine_ls_number_reflns 7939
_refine_ls_number_restraints 0
_refine_ls_restrained_S_all 1.047
_refine_ls_R_factor_all 0.0791
_refine_ls_R_factor_gt 0.0491
_refine_ls_shift/su_max 0.000
_refine_ls_shift/su_mean 0.000
_refine_ls_structure_factor_coef Fsqd
_refine_ls_weighting_details 'w=1/[\s^2^(Fo^2^)+(0.0485P)^2^+2.5040P] where P=(Fo^2^+2Fc^2^)/3'
_refine_ls_weighting_scheme calc
_refine_ls_wR_factor_gt 0.1164
_refine_ls_wR_factor_ref 0.1252
_reflns_Friedel_coverage 0.796
_reflns_Friedel_fraction_full 1.000
_reflns_Friedel_fraction_max 0.977
_reflns_number_gt 6514
_reflns_number_total 7939
_reflns_threshold_expression 'I > 2\s(I)'
_cod_data_source_file d3cc02063k2.cif
_cod_data_source_block mo_KB_010422_0m_a
_cod_original_cell_volume 3086(4)
_cod_database_code 7131844
_shelx_shelxl_version_number 2018/3
_shelx_space_group_comment
;
The symmetry employed for this shelxl refinement is uniquely defined
by the following loop, which should always be used as a source of
symmetry information in preference to the above space-group names.
They are only intended as comments.
;
_shelx_estimated_absorpt_t_min 0.973
_shelx_estimated_absorpt_t_max 0.984

loop_
_space_group_symop_operation_xyz
'x, y, z'
'-x+1/2, -y, z+1/2'
'-x, y+1/2, -z+1/2'
'x+1/2, -y+1/2, -z'

loop_
_atom_site_label
_atom_site_type_symbol
_atom_site_fract_x
_atom_site_fract_y
_atom_site_fract_z
_atom_site_U_iso_or_equiv
_atom_site_adp_type
_atom_site_occupancy
_atom_site_site_symmetry_order
_atom_site_calc_flag
_atom_site_refinement_flags_posn
_atom_site_refinement_flags_adp
_atom_site_refinement_flags_occupancy
_atom_site_disorder_assembly
_atom_site_disorder_group
S1 S 0.70992(9) 0.08954(5) 0.28032(5) 0.0248(2) Uani 1 1 d . . . . .
Al1 Al 0.70435(12) 0.25779(6) 0.34882(6) 0.0248(2) Uani 1 1 d . . . . .
H1 H 0.850(6) 0.246(4) 0.385(3) 0.071(18) Uiso 1 1 d . . . . .
H2 H 0.589(4) 0.229(3) 0.396(2) 0.034(12) Uiso 1 1 d . . . . .
F1 F 0.9509(2) 0.08862(19) 0.27557(16) 0.0500(7) Uani 1 1 d . . . . .
F2 F 0.8643(3) -0.02234(16) 0.23424(16) 0.0497(7) Uani 1 1 d . . . . .
F3 F 0.8649(2) 0.08761(16) 0.16637(13) 0.0376(6) Uani 1 1 d . . . . .
O1 O 0.7137(3) 0.18072(14) 0.27116(14) 0.0245(5) Uani 1 1 d . . . . .
O2 O 0.6181(3) 0.05193(19) 0.23477(19) 0.0411(8) Uani 1 1 d . . . . .
O3 O 0.7221(4) 0.06465(17) 0.35814(17) 0.0442(8) Uani 1 1 d . . . . .
N1 N 0.6700(3) 0.43552(16) 0.35593(15) 0.0154(5) Uani 1 1 d . . . . .
N2 N 0.6781(2) 0.39649(16) 0.23099(14) 0.0137(5) Uani 1 1 d . . . . .
C1 C 0.6786(3) 0.37582(19) 0.30454(17) 0.0139(6) Uani 1 1 d . . . . .
C2 C 0.6621(3) 0.5243(2) 0.33731(18) 0.0193(7) Uani 1 1 d . . . . .
H2A H 0.702295 0.557181 0.377730 0.023 Uiso 1 1 calc R U . . .
H2B H 0.574337 0.541264 0.333989 0.023 Uiso 1 1 calc R U . . .
C3 C 0.7260(4) 0.5398(2) 0.26209(19) 0.0217(7) Uani 1 1 d . . . . .
H3A H 0.713486 0.597881 0.246280 0.026 Uiso 1 1 calc R U . . .
H3B H 0.816001 0.529895 0.267198 0.026 Uiso 1 1 calc R U . . .
C4 C 0.6720(3) 0.4822(2) 0.20338(18) 0.0188(7) Uani 1 1 d . . . . .
H4A H 0.584933 0.497431 0.193223 0.023 Uiso 1 1 calc R U . . .
H4B H 0.718911 0.487170 0.155324 0.023 Uiso 1 1 calc R U . . .
C5 C 0.6804(3) 0.33397(19) 0.17249(17) 0.0156(6) Uani 1 1 d . . . . .
C6 C 0.7941(3) 0.3139(2) 0.13905(18) 0.0192(7) Uani 1 1 d . . . . .
C7 C 0.7929(4) 0.2549(2) 0.08153(18) 0.0226(7) Uani 1 1 d . . . . .
H7 H 0.868348 0.239720 0.057695 0.027 Uiso 1 1 calc R U . . .
C8 C 0.6838(4) 0.2178(2) 0.0585(2) 0.0252(8) Uani 1 1 d . . . . .
H8 H 0.685211 0.176637 0.020085 0.030 Uiso 1 1 calc R U . . .
C9 C 0.5725(4) 0.2407(2) 0.09130(19) 0.0228(7) Uani 1 1 d . . . . .
H9 H 0.498060 0.215671 0.074346 0.027 Uiso 1 1 calc R U . . .
C10 C 0.5677(3) 0.3001(2) 0.14893(19) 0.0183(7) Uani 1 1 d . . . . .
C11 C 0.4438(3) 0.3246(2) 0.1833(2) 0.0217(7) Uani 1 1 d . . . . .
H11 H 0.459358 0.368959 0.221584 0.026 Uiso 1 1 calc R U . . .
C12 C 0.3549(4) 0.3588(3) 0.1241(2) 0.0350(9) Uani 1 1 d . . . . .
H12A H 0.394223 0.404817 0.097190 0.053 Uiso 1 1 calc R U . . .
H12B H 0.279504 0.378386 0.149186 0.053 Uiso 1 1 calc R U . . .
H12C H 0.333659 0.315258 0.087723 0.053 Uiso 1 1 calc R U . . .
C13 C 0.3847(4) 0.2517(3) 0.2242(3) 0.0415(11) Uani 1 1 d . . . . .
H13A H 0.362309 0.209183 0.187126 0.062 Uiso 1 1 calc R U . . .
H13B H 0.310289 0.270349 0.250916 0.062 Uiso 1 1 calc R U . . .
H13C H 0.443602 0.228815 0.260855 0.062 Uiso 1 1 calc R U . . .
C14 C 0.9144(3) 0.3535(2) 0.1632(2) 0.0224(7) Uani 1 1 d . . . . .
H14 H 0.895085 0.394184 0.204167 0.027 Uiso 1 1 calc R U . . .
C15 C 1.0040(4) 0.2903(3) 0.1958(3) 0.0356(10) Uani 1 1 d . . . . .
H15A H 0.964121 0.260712 0.237737 0.053 Uiso 1 1 calc R U . . .
H15B H 1.078077 0.318521 0.214609 0.053 Uiso 1 1 calc R U . . .
H15C H 1.027494 0.250857 0.156152 0.053 Uiso 1 1 calc R U . . .
C16 C 0.9728(4) 0.4011(3) 0.0972(2) 0.0286(8) Uani 1 1 d . . . . .
H16A H 0.996745 0.362274 0.057153 0.043 Uiso 1 1 calc R U . . .
H16B H 1.046199 0.430601 0.115320 0.043 Uiso 1 1 calc R U . . .
H16C H 0.912858 0.440752 0.077017 0.043 Uiso 1 1 calc R U . . .
C17 C 0.6636(3) 0.4132(2) 0.43577(17) 0.0153(6) Uani 1 1 d . . . . .
C18 C 0.7736(3) 0.4118(2) 0.47834(18) 0.0178(6) Uani 1 1 d . . . . .
C19 C 0.7646(3) 0.3845(2) 0.55332(19) 0.0214(7) Uani 1 1 d . . . . .
H19 H 0.837195 0.381755 0.583632 0.026 Uiso 1 1 calc R U . . .
C20 C 0.6524(3) 0.3615(2) 0.58437(19) 0.0213(7) Uani 1 1 d . . . . .
H20 H 0.649299 0.340991 0.634837 0.026 Uiso 1 1 calc R U . . .
C21 C 0.5443(3) 0.3682(2) 0.54237(19) 0.0219(7) Uani 1 1 d . . . . .
H21 H 0.467316 0.354800 0.565219 0.026 Uiso 1 1 calc R U . . .
C22 C 0.5476(3) 0.3944(2) 0.46681(18) 0.0178(7) Uani 1 1 d . . . . .
C23 C 0.4272(3) 0.4043(2) 0.42286(19) 0.0199(7) Uani 1 1 d . . . . .
H23 H 0.448320 0.411419 0.367994 0.024 Uiso 1 1 calc R U . . .
C24 C 0.3420(4) 0.3290(2) 0.4300(3) 0.0328(9) Uani 1 1 d . . . . .
H24A H 0.306403 0.327351 0.481123 0.049 Uiso 1 1 calc R U . . .
H24B H 0.389711 0.278576 0.420907 0.049 Uiso 1 1 calc R U . . .
H24C H 0.275317 0.333108 0.392473 0.049 Uiso 1 1 calc R U . . .
C25 C 0.3602(4) 0.4822(2) 0.4493(2) 0.0265(8) Uani 1 1 d . . . . .
H25A H 0.339512 0.477011 0.503277 0.040 Uiso 1 1 calc R U . . .
H25B H 0.284060 0.489295 0.419819 0.040 Uiso 1 1 calc R U . . .
H25C H 0.413900 0.530223 0.441850 0.040 Uiso 1 1 calc R U . . .
C26 C 0.8955(3) 0.4432(2) 0.4470(2) 0.0244(8) Uani 1 1 d . . . . .
H26 H 0.887291 0.448139 0.390604 0.029 Uiso 1 1 calc R U . . .
C27 C 0.9224(5) 0.5302(3) 0.4796(3) 0.0422(11) Uani 1 1 d . . . . .
H27A H 0.855193 0.567795 0.465695 0.063 Uiso 1 1 calc R U . . .
H27B H 1.000549 0.550798 0.458710 0.063 Uiso 1 1 calc R U . . .
H27C H 0.928651 0.526875 0.534999 0.063 Uiso 1 1 calc R U . . .
C28 C 1.0048(4) 0.3862(3) 0.4641(3) 0.0440(12) Uani 1 1 d . . . . .
H28A H 1.020957 0.386084 0.518789 0.066 Uiso 1 1 calc R U . . .
H28B H 1.078254 0.406060 0.437076 0.066 Uiso 1 1 calc R U . . .
H28C H 0.985153 0.330060 0.447271 0.066 Uiso 1 1 calc R U . . .
C29 C 0.8554(4) 0.0592(2) 0.2364(2) 0.0309(9) Uani 1 1 d . . . . .

loop_
_atom_site_aniso_label
_atom_site_aniso_U_11
_atom_site_aniso_U_22
_atom_site_aniso_U_33
_atom_site_aniso_U_23
_atom_site_aniso_U_13
_atom_site_aniso_U_12
S1 0.0275(5) 0.0209(4) 0.0260(4) -0.0008(3) 0.0025(4) 0.0007(4)
Al1 0.0371(7) 0.0199(5) 0.0173(5) 0.0016(4) 0.0019(5) 0.0053(5)
F1 0.0298(14) 0.0667(18) 0.0535(17) -0.0184(15) -0.0161(12) 0.0136(14)
F2 0.0662(19) 0.0310(13) 0.0520(16) -0.0033(12) 0.0027(15) 0.0195(13)
F3 0.0383(14) 0.0432(14) 0.0311(12) -0.0025(11) 0.0066(10) 0.0028(12)
O1 0.0306(14) 0.0210(12) 0.0220(12) -0.0001(9) 0.0016(12) 0.0014(11)
O2 0.0294(16) 0.0411(17) 0.053(2) -0.0142(15) -0.0033(15) -0.0094(13)
O3 0.074(2) 0.0285(14) 0.0295(15) 0.0066(12) 0.0110(16) 0.0087(15)
N1 0.0168(14) 0.0171(12) 0.0122(12) 0.0009(10) 0.0010(11) -0.0015(10)
N2 0.0149(13) 0.0147(12) 0.0116(12) -0.0004(9) 0.0012(10) -0.0005(10)
C1 0.0109(15) 0.0174(14) 0.0135(14) -0.0011(11) 0.0011(11) -0.0018(12)
C2 0.0257(18) 0.0152(14) 0.0170(16) -0.0016(12) 0.0017(13) 0.0004(13)
C3 0.0278(19) 0.0150(15) 0.0224(17) 0.0009(12) 0.0039(15) -0.0048(13)
C4 0.0219(17) 0.0189(15) 0.0156(15) 0.0043(12) 0.0037(13) 0.0013(13)
C5 0.0180(17) 0.0184(14) 0.0104(13) -0.0001(11) 0.0013(12) -0.0008(12)
C6 0.0193(17) 0.0212(15) 0.0170(15) 0.0016(12) 0.0023(14) -0.0008(14)
C7 0.0215(17) 0.0273(17) 0.0189(15) -0.0028(14) 0.0055(14) -0.0001(15)
C8 0.030(2) 0.0263(17) 0.0192(16) -0.0078(13) 0.0010(15) -0.0031(15)
C9 0.0229(18) 0.0251(17) 0.0204(17) -0.0046(14) -0.0020(14) -0.0044(15)
C10 0.0201(17) 0.0208(16) 0.0139(15) 0.0001(13) 0.0013(14) -0.0030(13)
C11 0.0160(17) 0.0288(19) 0.0204(17) -0.0036(14) 0.0013(14) -0.0023(15)
C12 0.024(2) 0.044(2) 0.037(2) 0.0064(19) 0.0039(17) 0.0077(18)
C13 0.032(2) 0.050(3) 0.042(2) 0.017(2) 0.014(2) 0.002(2)
C14 0.0157(17) 0.0288(18) 0.0227(17) -0.0049(15) 0.0057(13) -0.0017(14)
C15 0.024(2) 0.037(2) 0.045(3) 0.0041(19) -0.0069(19) -0.0029(18)
C16 0.0239(19) 0.0308(19) 0.031(2) -0.0008(16) 0.0089(15) -0.0068(16)
C17 0.0197(16) 0.0155(14) 0.0108(13) -0.0023(11) 0.0010(12) -0.0014(13)
C18 0.0182(16) 0.0182(15) 0.0170(15) -0.0024(12) 0.0005(13) 0.0004(14)
C19 0.0247(19) 0.0230(17) 0.0164(15) -0.0031(13) -0.0033(14) 0.0031(13)
C20 0.0286(19) 0.0231(17) 0.0123(14) -0.0011(13) 0.0022(13) -0.0005(15)
C21 0.0234(18) 0.0233(17) 0.0188(16) -0.0016(14) 0.0058(14) -0.0043(14)
C22 0.0206(18) 0.0175(15) 0.0152(15) -0.0037(12) 0.0018(13) 0.0005(13)
C23 0.0162(16) 0.0242(16) 0.0195(16) 0.0002(14) 0.0017(13) -0.0042(14)
C24 0.024(2) 0.030(2) 0.044(2) -0.0016(17) -0.0038(18) -0.0067(16)
C25 0.0210(19) 0.0303(19) 0.0280(19) -0.0008(16) -0.0013(15) 0.0048(15)
C26 0.0155(17) 0.038(2) 0.0198(17) -0.0004(15) -0.0021(14) -0.0029(15)
C27 0.039(3) 0.049(3) 0.038(2) -0.005(2) 0.003(2) -0.019(2)
C28 0.022(2) 0.058(3) 0.052(3) 0.008(2) 0.001(2) 0.006(2)
C29 0.032(2) 0.0304(19) 0.030(2) -0.0071(16) -0.0048(17) 0.0040(17)

loop_
_atom_type_symbol
_atom_type_description
_atom_type_scat_dispersion_real
_atom_type_scat_dispersion_imag
_atom_type_scat_source
C C 0.0033 0.0016 'International Tables Vol C Tables 4.2.6.8 and 6.1.1.4'
H H 0.0000 0.0000 'International Tables Vol C Tables 4.2.6.8 and 6.1.1.4'
N N 0.0061 0.0033 'International Tables Vol C Tables 4.2.6.8 and 6.1.1.4'
O O 0.0106 0.0060 'International Tables Vol C Tables 4.2.6.8 and 6.1.1.4'
F F 0.0171 0.0103 'International Tables Vol C Tables 4.2.6.8 and 6.1.1.4'
Al Al 0.0645 0.0514 'International Tables Vol C Tables 4.2.6.8 and 6.1.1.4'
S S 0.1246 0.1234 'International Tables Vol C Tables 4.2.6.8 and 6.1.1.4'

loop_
_geom_angle_atom_site_label_1
_geom_angle_atom_site_label_2
_geom_angle_atom_site_label_3
_geom_angle
_geom_angle_site_symmetry_1
_geom_angle_site_symmetry_3
_geom_angle_publ_flag
O2 S1 O3 119.0(2) . . ?
O2 S1 O1 112.68(18) . . ?
O3 S1 O1 112.36(16) . . ?
O2 S1 C29 104.43(19) . . ?
O3 S1 C29 104.5(2) . . ?
O1 S1 C29 101.45(18) . . ?
O1 Al1 C1 110.41(13) . . ?
O1 Al1 H1 98.4(19) . . ?
C1 Al1 H1 111.6(19) . . ?
O1 Al1 H2 103.3(16) . . ?
C1 Al1 H2 111.5(16) . . ?
H1 Al1 H2 120(2) . . ?
S1 O1 Al1 125.96(16) . . ?
C1 N1 C17 118.8(3) . . ?
C1 N1 C2 124.2(3) . . ?
C17 N1 C2 117.0(2) . . ?
C1 N2 C5 121.0(3) . . ?
C1 N2 C4 123.8(3) . . ?
C5 N2 C4 115.2(2) . . ?
N1 C1 N2 118.5(3) . . ?
N1 C1 Al1 115.0(2) . . ?
N2 C1 Al1 126.3(2) . . ?
N1 C2 C3 109.3(3) . . ?
N1 C2 H2A 109.8 . . ?
C3 C2 H2A 109.8 . . ?
N1 C2 H2B 109.8 . . ?
C3 C2 H2B 109.8 . . ?
H2A C2 H2B 108.3 . . ?
C4 C3 C2 108.6(3) . . ?
C4 C3 H3A 110.0 . . ?
C2 C3 H3A 110.0 . . ?
C4 C3 H3B 110.0 . . ?
C2 C3 H3B 110.0 . . ?
H3A C3 H3B 108.3 . . ?
N2 C4 C3 109.8(3) . . ?
N2 C4 H4A 109.7 . . ?
C3 C4 H4A 109.7 . . ?
N2 C4 H4B 109.7 . . ?
C3 C4 H4B 109.7 . . ?
H4A C4 H4B 108.2 . . ?
C10 C5 C6 123.2(3) . . ?
C10 C5 N2 118.1(3) . . ?
C6 C5 N2 118.5(3) . . ?
C7 C6 C5 117.1(3) . . ?
C7 C6 C14 120.3(3) . . ?
C5 C6 C14 122.6(3) . . ?
C8 C7 C6 121.3(3) . . ?
C8 C7 H7 119.4 . . ?
C6 C7 H7 119.4 . . ?
C7 C8 C9 120.1(3) . . ?
C7 C8 H8 120.0 . . ?
C9 C8 H8 120.0 . . ?
C8 C9 C10 121.3(3) . . ?
C8 C9 H9 119.4 . . ?
C10 C9 H9 119.4 . . ?
C5 C10 C9 116.9(3) . . ?
C5 C10 C11 123.1(3) . . ?
C9 C10 C11 120.0(3) . . ?
C12 C11 C10 112.2(3) . . ?
C12 C11 C13 110.0(3) . . ?
C10 C11 C13 110.8(3) . . ?
C12 C11 H11 107.9 . . ?
C10 C11 H11 107.9 . . ?
C13 C11 H11 107.9 . . ?
C11 C12 H12A 109.5 . . ?
C11 C12 H12B 109.5 . . ?
H12A C12 H12B 109.5 . . ?
C11 C12 H12C 109.5 . . ?
H12A C12 H12C 109.5 . . ?
H12B C12 H12C 109.5 . . ?
C11 C13 H13A 109.5 . . ?
C11 C13 H13B 109.5 . . ?
H13A C13 H13B 109.5 . . ?
C11 C13 H13C 109.5 . . ?
H13A C13 H13C 109.5 . . ?
H13B C13 H13C 109.5 . . ?
C6 C14 C15 111.6(3) . . ?
C6 C14 C16 110.8(3) . . ?
C15 C14 C16 111.3(3) . . ?
C6 C14 H14 107.6 . . ?
C15 C14 H14 107.6 . . ?
C16 C14 H14 107.6 . . ?
C14 C15 H15A 109.5 . . ?
C14 C15 H15B 109.5 . . ?
H15A C15 H15B 109.5 . . ?
C14 C15 H15C 109.5 . . ?
H15A C15 H15C 109.5 . . ?
H15B C15 H15C 109.5 . . ?
C14 C16 H16A 109.5 . . ?
C14 C16 H16B 109.5 . . ?
H16A C16 H16B 109.5 . . ?
C14 C16 H16C 109.5 . . ?
H16A C16 H16C 109.5 . . ?
H16B C16 H16C 109.5 . . ?
C22 C17 C18 123.1(3) . . ?
C22 C17 N1 118.3(3) . . ?
C18 C17 N1 118.7(3) . . ?
C19 C18 C17 116.8(3) . . ?
C19 C18 C26 120.7(3) . . ?
C17 C18 C26 122.4(3) . . ?
C20 C19 C18 121.4(3) . . ?
C20 C19 H19 119.3 . . ?
C18 C19 H19 119.3 . . ?
C19 C20 C21 120.5(3) . . ?
C19 C20 H20 119.8 . . ?
C21 C20 H20 119.8 . . ?
C20 C21 C22 120.7(3) . . ?
C20 C21 H21 119.7 . . ?
C22 C21 H21 119.7 . . ?
C21 C22 C17 117.4(3) . . ?
C21 C22 C23 119.7(3) . . ?
C17 C22 C23 122.9(3) . . ?
C22 C23 C25 109.7(3) . . ?
C22 C23 C24 112.8(3) . . ?
C25 C23 C24 110.3(3) . . ?
C22 C23 H23 108.0 . . ?
C25 C23 H23 108.0 . . ?
C24 C23 H23 108.0 . . ?
C23 C24 H24A 109.5 . . ?
C23 C24 H24B 109.5 . . ?
H24A C24 H24B 109.5 . . ?
C23 C24 H24C 109.5 . . ?
H24A C24 H24C 109.5 . . ?
H24B C24 H24C 109.5 . . ?
C23 C25 H25A 109.5 . . ?
C23 C25 H25B 109.5 . . ?
H25A C25 H25B 109.5 . . ?
C23 C25 H25C 109.5 . . ?
H25A C25 H25C 109.5 . . ?
H25B C25 H25C 109.5 . . ?
C18 C26 C28 113.4(3) . . ?
C18 C26 C27 109.5(3) . . ?
C28 C26 C27 109.3(4) . . ?
C18 C26 H26 108.2 . . ?
C28 C26 H26 108.2 . . ?
C27 C26 H26 108.2 . . ?
C26 C27 H27A 109.5 . . ?
C26 C27 H27B 109.5 . . ?
H27A C27 H27B 109.5 . . ?
C26 C27 H27C 109.5 . . ?
H27A C27 H27C 109.5 . . ?
H27B C27 H27C 109.5 . . ?
C26 C28 H28A 109.5 . . ?
C26 C28 H28B 109.5 . . ?
H28A C28 H28B 109.5 . . ?
C26 C28 H28C 109.5 . . ?
H28A C28 H28C 109.5 . . ?
H28B C28 H28C 109.5 . . ?
F3 C29 F2 108.3(3) . . ?
F3 C29 F1 107.4(4) . . ?
F2 C29 F1 108.4(4) . . ?
F3 C29 S1 111.7(3) . . ?
F2 C29 S1 110.2(3) . . ?
F1 C29 S1 110.7(3) . . ?

loop_
_geom_bond_atom_site_label_1
_geom_bond_atom_site_label_2
_geom_bond_distance
_geom_bond_site_symmetry_2
_geom_bond_publ_flag
S1 O2 1.415(3) . ?
S1 O3 1.435(3) . ?
S1 O1 1.486(3) . ?
S1 C29 1.821(4) . ?
Al1 O1 1.855(3) . ?
Al1 C1 2.083(3) . ?
Al1 H1 1.71(6) . ?
Al1 H2 1.57(4) . ?
F1 C29 1.330(5) . ?
F2 C29 1.325(5) . ?
F3 C29 1.321(5) . ?
N1 C1 1.328(4) . ?
N1 C17 1.454(4) . ?
N1 C2 1.477(4) . ?
N2 C1 1.338(4) . ?
N2 C5 1.445(4) . ?
N2 C4 1.472(4) . ?
C2 C3 1.516(5) . ?
C2 H2A 0.9900 . ?
C2 H2B 0.9900 . ?
C3 C4 1.511(5) . ?
C3 H3A 0.9900 . ?
C3 H3B 0.9900 . ?
C4 H4A 0.9900 . ?
C4 H4B 0.9900 . ?
C5 C10 1.399(5) . ?
C5 C6 1.402(5) . ?
C6 C7 1.393(5) . ?
C6 C14 1.511(5) . ?
C7 C8 1.384(5) . ?
C7 H7 0.9500 . ?
C8 C9 1.385(5) . ?
C8 H8 0.9500 . ?
C9 C10 1.399(5) . ?
C9 H9 0.9500 . ?
C10 C11 1.523(5) . ?
C11 C12 1.523(5) . ?
C11 C13 1.524(5) . ?
C11 H11 1.0000 . ?
C12 H12A 0.9800 . ?
C12 H12B 0.9800 . ?
C12 H12C 0.9800 . ?
C13 H13A 0.9800 . ?
C13 H13B 0.9800 . ?
C13 H13C 0.9800 . ?
C14 C15 1.523(6) . ?
C14 C16 1.530(5) . ?
C14 H14 1.0000 . ?
C15 H15A 0.9800 . ?
C15 H15B 0.9800 . ?
C15 H15C 0.9800 . ?
C16 H16A 0.9800 . ?
C16 H16B 0.9800 . ?
C16 H16C 0.9800 . ?
C17 C22 1.402(5) . ?
C17 C18 1.407(5) . ?
C18 C19 1.396(5) . ?
C18 C26 1.517(5) . ?
C19 C20 1.382(5) . ?
C19 H19 0.9500 . ?
C20 C21 1.388(5) . ?
C20 H20 0.9500 . ?
C21 C22 1.398(5) . ?
C21 H21 0.9500 . ?
C22 C23 1.523(5) . ?
C23 C25 1.528(5) . ?
C23 C24 1.533(5) . ?
C23 H23 1.0000 . ?
C24 H24A 0.9800 . ?
C24 H24B 0.9800 . ?
C24 H24C 0.9800 . ?
C25 H25A 0.9800 . ?
C25 H25B 0.9800 . ?
C25 H25C 0.9800 . ?
C26 C28 1.529(6) . ?
C26 C27 1.549(6) . ?
C26 H26 1.0000 . ?
C27 H27A 0.9800 . ?
C27 H27B 0.9800 . ?
C27 H27C 0.9800 . ?
C28 H28A 0.9800 . ?
C28 H28B 0.9800 . ?
C28 H28C 0.9800 . ?

loop_
_geom_torsion_atom_site_label_1
_geom_torsion_atom_site_label_2
_geom_torsion_atom_site_label_3
_geom_torsion_atom_site_label_4
_geom_torsion
_geom_torsion_site_symmetry_1
_geom_torsion_site_symmetry_2
_geom_torsion_site_symmetry_3
_geom_torsion_site_symmetry_4
_geom_torsion_publ_flag
O2 S1 O1 Al1 126.4(2) . . . . ?
O3 S1 O1 Al1 -11.3(3) . . . . ?
C29 S1 O1 Al1 -122.4(2) . . . . ?
C1 Al1 O1 S1 -168.74(19) . . . . ?
C17 N1 C1 N2 176.6(3) . . . . ?
C2 N1 C1 N2 -1.2(5) . . . . ?
C17 N1 C1 Al1 -7.5(4) . . . . ?
C2 N1 C1 Al1 174.7(2) . . . . ?
C5 N2 C1 N1 -176.6(3) . . . . ?
C4 N2 C1 N1 1.8(5) . . . . ?
C5 N2 C1 Al1 8.1(4) . . . . ?
C4 N2 C1 Al1 -173.5(2) . . . . ?
C1 N1 C2 C3 -27.7(4) . . . . ?
C17 N1 C2 C3 154.5(3) . . . . ?
N1 C2 C3 C4 53.5(4) . . . . ?
C1 N2 C4 C3 26.7(4) . . . . ?
C5 N2 C4 C3 -154.8(3) . . . . ?
C2 C3 C4 N2 -53.2(4) . . . . ?
C1 N2 C5 C10 86.2(4) . . . . ?
C4 N2 C5 C10 -92.3(4) . . . . ?
C1 N2 C5 C6 -97.6(4) . . . . ?
C4 N2 C5 C6 83.9(4) . . . . ?
C10 C5 C6 C7 -2.5(5) . . . . ?
N2 C5 C6 C7 -178.5(3) . . . . ?
C10 C5 C6 C14 177.6(3) . . . . ?
N2 C5 C6 C14 1.6(5) . . . . ?
C5 C6 C7 C8 0.1(5) . . . . ?
C14 C6 C7 C8 -179.9(3) . . . . ?
C6 C7 C8 C9 1.7(6) . . . . ?
C7 C8 C9 C10 -1.2(6) . . . . ?
C6 C5 C10 C9 2.9(5) . . . . ?
N2 C5 C10 C9 178.9(3) . . . . ?
C6 C5 C10 C11 -177.4(3) . . . . ?
N2 C5 C10 C11 -1.4(5) . . . . ?
C8 C9 C10 C5 -1.0(5) . . . . ?
C8 C9 C10 C11 179.3(3) . . . . ?
C5 C10 C11 C12 121.4(4) . . . . ?
C9 C10 C11 C12 -59.0(4) . . . . ?
C5 C10 C11 C13 -115.3(4) . . . . ?
C9 C10 C11 C13 64.3(4) . . . . ?
C7 C6 C14 C15 -62.9(4) . . . . ?
C5 C6 C14 C15 117.1(4) . . . . ?
C7 C6 C14 C16 61.8(4) . . . . ?
C5 C6 C14 C16 -118.3(4) . . . . ?
C1 N1 C17 C22 -85.7(4) . . . . ?
C2 N1 C17 C22 92.3(4) . . . . ?
C1 N1 C17 C18 94.7(4) . . . . ?
C2 N1 C17 C18 -87.4(4) . . . . ?
C22 C17 C18 C19 4.7(5) . . . . ?
N1 C17 C18 C19 -175.7(3) . . . . ?
C22 C17 C18 C26 -171.6(3) . . . . ?
N1 C17 C18 C26 8.0(5) . . . . ?
C17 C18 C19 C20 -1.2(5) . . . . ?
C26 C18 C19 C20 175.2(3) . . . . ?
C18 C19 C20 C21 -2.6(5) . . . . ?
C19 C20 C21 C22 3.2(5) . . . . ?
C20 C21 C22 C17 0.1(5) . . . . ?
C20 C21 C22 C23 -177.7(3) . . . . ?
C18 C17 C22 C21 -4.2(5) . . . . ?
N1 C17 C22 C21 176.2(3) . . . . ?
C18 C17 C22 C23 173.6(3) . . . . ?
N1 C17 C22 C23 -6.1(5) . . . . ?
C21 C22 C23 C25 74.5(4) . . . . ?
C17 C22 C23 C25 -103.2(4) . . . . ?
C21 C22 C23 C24 -48.9(4) . . . . ?
C17 C22 C23 C24 133.4(3) . . . . ?
C19 C18 C26 C28 48.1(5) . . . . ?
C17 C18 C26 C28 -135.8(4) . . . . ?
C19 C18 C26 C27 -74.2(4) . . . . ?
C17 C18 C26 C27 101.9(4) . . . . ?
O2 S1 C29 F3 62.3(3) . . . . ?
O3 S1 C29 F3 -171.9(3) . . . . ?
O1 S1 C29 F3 -54.9(3) . . . . ?
O2 S1 C29 F2 -58.1(3) . . . . ?
O3 S1 C29 F2 67.7(3) . . . . ?
O1 S1 C29 F2 -175.4(3) . . . . ?
O2 S1 C29 F1 -178.0(3) . . . . ?
O3 S1 C29 F1 -52.2(3) . . . . ?
O1 S1 C29 F1 64.7(3) . . . . ?
